data_4036445
loop_
_publ_author_name
'Liu, Kai'
'Chen, Shuang'
'Li, Xing Guang'
'Liu, Pei Nian'

_publ_section_title
;
 Multicomponent Cascade Synthesis of Trifluoroethyl Isoquinolines from
 Alkynes and Vinyl Azides.
;
_journal_issue 1
_journal_name_full 'The Journal of organic chemistry'
_journal_page_first 265
_journal_page_last 270
_journal_paper_doi 10.1021/acs.joc.5b01995
_journal_volume 81
_journal_year 2016
_chemical_formula_sum 'C24 H18 F3 N O'
_chemical_formula_weight 393.39
_space_group_crystal_system monoclinic
_space_group_IT_number 14
_space_group_name_Hall '-P 2ybc'
_space_group_name_H-M_alt 'P 1 21/c 1'
_atom_sites_solution_hydrogens geom
_audit_creation_method SHELXL-2013
_cell_angle_alpha 90
_cell_angle_beta 90.356(2)
_cell_angle_gamma 90
_cell_formula_units_Z 8
_cell_length_a 12.1351(13)
_cell_length_b 10.8659(12)
_cell_length_c 28.897(3)
_cell_measurement_reflns_used 3411
_cell_measurement_temperature 133(2)
_cell_measurement_theta_max 45.882
_cell_measurement_theta_min 4.370
_cell_volume 3810.2(7)
_computing_cell_refinement 'Bruker SAINT'
_computing_data_collection 'Bruker APEX2'
_computing_data_reduction 'Bruker SAINT'
_computing_molecular_graphics 'Bruker SHELXTL'
_computing_publication_material 'Bruker SHELXTL'
_computing_structure_refinement 'SHELXL-2013 (Sheldrick, 2013)'
_computing_structure_solution 'SHELXS-97 (Sheldrick, 2008)'
_diffrn_ambient_temperature 133(2)
_diffrn_measured_fraction_theta_full 1.000
_diffrn_measured_fraction_theta_max 1.000
_diffrn_measurement_device_type 'Bruker APEX-II CCD'
_diffrn_measurement_method '\f and \w scans'
_diffrn_radiation_type MoK\a
_diffrn_radiation_wavelength 0.71073
_diffrn_reflns_av_R_equivalents 0.0556
_diffrn_reflns_av_unetI/netI 0.0537
_diffrn_reflns_Laue_measured_fraction_full 1.000
_diffrn_reflns_Laue_measured_fraction_max 1.000
_diffrn_reflns_limit_h_max 10
_diffrn_reflns_limit_h_min -14
_diffrn_reflns_limit_k_max 13
_diffrn_reflns_limit_k_min -13
_diffrn_reflns_limit_l_max 34
_diffrn_reflns_limit_l_min -35
_diffrn_reflns_number 27147
_diffrn_reflns_point_group_measured_fraction_full 1.000
_diffrn_reflns_point_group_measured_fraction_max 1.000
_diffrn_reflns_theta_full 25.242
_diffrn_reflns_theta_max 25.999
_diffrn_reflns_theta_min 2.002
_exptl_absorpt_coefficient_mu 0.104
_exptl_absorpt_correction_T_max 0.7456
_exptl_absorpt_correction_T_min 0.6648
_exptl_absorpt_correction_type multi-scan
_exptl_absorpt_process_details sadabs
_exptl_crystal_colour colorless
_exptl_crystal_density_diffrn 1.372
_exptl_crystal_description prismatic
_exptl_crystal_F_000 1632
_exptl_crystal_size_max 0.211
_exptl_crystal_size_mid 0.165
_exptl_crystal_size_min 0.123
_refine_diff_density_max 0.260
_refine_diff_density_min -0.188
_refine_diff_density_rms 0.043
_refine_ls_extinction_coef 0.0017(3)
_refine_ls_extinction_expression Fc^*^=kFc[1+0.001xFc^2^\l^3^/sin(2\q)]^-1/4^
_refine_ls_extinction_method SHELXL
_refine_ls_goodness_of_fit_ref 0.989
_refine_ls_hydrogen_treatment constr
_refine_ls_matrix_type full
_refine_ls_number_parameters 526
_refine_ls_number_reflns 7478
_refine_ls_number_restraints 0
_refine_ls_restrained_S_all 0.989
_refine_ls_R_factor_all 0.0761
_refine_ls_R_factor_gt 0.0435
_refine_ls_shift/su_max 0.000
_refine_ls_shift/su_mean 0.000
_refine_ls_structure_factor_coef Fsqd
_refine_ls_weighting_details 'w=1/[\s^2^(Fo^2^)+(0.0458P)^2^+0.8882P] where P=(Fo^2^+2Fc^2^)/3'
_refine_ls_weighting_scheme calc
_refine_ls_wR_factor_gt 0.0941
_refine_ls_wR_factor_ref 0.1101
_reflns_Friedel_coverage 0.000
_reflns_number_gt 5066
_reflns_number_total 7478
_reflns_threshold_expression 'I > 2\s(I)'
_cod_data_source_file jo5b01995_si_002.cif
_cod_data_source_block mo_dm15354_0m
_cod_original_cell_volume 3810.3(7)
_cod_original_sg_symbol_H-M 'P 21/c'
_cod_database_code 4036445
_shelx_space_group_comment
; 
The symmetry employed for this shelxl refinement is uniquely defined 
by the following loop, which should always be used as a source of 
symmetry information in preference to the above space-group names. 
They are only intended as comments. 
;
_shelx_estimated_absorpt_t_min 0.978
_shelx_estimated_absorpt_t_max 0.987
_shelxl_version_number 2013-4

loop_
_space_group_symop_operation_xyz
'x, y, z'
'-x, y+1/2, -z+1/2'
'-x, -y, -z'
'x, -y-1/2, z-1/2'

loop_
_atom_site_label
_atom_site_type_symbol
_atom_site_fract_x
_atom_site_fract_y
_atom_site_fract_z
_atom_site_U_iso_or_equiv
_atom_site_adp_type
_atom_site_occupancy
_atom_site_site_symmetry_order
_atom_site_calc_flag
_atom_site_refinement_flags_posn
_atom_site_refinement_flags_adp
F1 F 0.75732(11) 1.23355(11) 0.09372(4) 0.0435(3) Uani 1 1 d . .
F2 F 0.90345(10) 1.14047(14) 0.11558(5) 0.0537(4) Uani 1 1 d . .
F3 F 0.76346(10) 1.14691(12) 0.15982(4) 0.0410(3) Uani 1 1 d . .
F4 F -0.06084(10) 0.87261(11) -0.04415(4) 0.0402(3) Uani 1 1 d . .
F5 F 0.08992(9) 0.86027(11) -0.00476(4) 0.0372(3) Uani 1 1 d . .
F6 F -0.06533(10) 0.86869(11) 0.03021(4) 0.0367(3) Uani 1 1 d . .
N1 N 0.60333(12) 0.93459(15) 0.13881(6) 0.0251(4) Uani 1 1 d . .
N2 N -0.05657(13) 0.60582(14) 0.06732(5) 0.0225(4) Uani 1 1 d . .
O1 O 0.30533(11) 1.22388(15) -0.00523(5) 0.0396(4) Uani 1 1 d . .
O2 O 0.45752(11) 0.48637(15) 0.06281(5) 0.0393(4) Uani 1 1 d . .
C1 C 0.49434(15) 0.91599(17) 0.14877(7) 0.0234(4) Uani 1 1 d . .
C2 C 0.40997(15) 0.96726(18) 0.12280(7) 0.0254(4) Uani 1 1 d . .
C3 C 0.43796(16) 1.04076(18) 0.08371(7) 0.0263(5) Uani 1 1 d . .
C4 C 0.35771(17) 1.10120(19) 0.05656(7) 0.0294(5) Uani 1 1 d . .
H4 H 0.2821 1.0953 0.0646 0.035 Uiso 1 1 calc R U
C5 C 0.38838(17) 1.1686(2) 0.01859(7) 0.0315(5) Uani 1 1 d . .
C6 C 0.49984(17) 1.1778(2) 0.00593(7) 0.0303(5) Uani 1 1 d . .
H6 H 0.5200 1.2221 -0.0211 0.036 Uiso 1 1 calc R U
C7 C 0.57847(17) 1.12309(19) 0.03253(7) 0.0289(5) Uani 1 1 d . .
H7 H 0.6537 1.1311 0.0241 0.035 Uiso 1 1 calc R U
C8 C 0.55130(15) 1.05462(18) 0.07243(7) 0.0248(4) Uani 1 1 d . .
C9 C 0.62997(15) 1.00023(18) 0.10229(7) 0.0249(4) Uani 1 1 d . .
C10 C 0.75241(16) 1.01621(19) 0.09517(7) 0.0290(5) Uani 1 1 d . .
H10A H 0.7920 0.9460 0.1094 0.035 Uiso 1 1 calc R U
H10B H 0.7682 1.0158 0.0616 0.035 Uiso 1 1 calc R U
C11 C 0.79393(16) 1.1332(2) 0.11583(7) 0.0303(5) Uani 1 1 d . .
C12 C 0.47653(15) 0.83809(18) 0.19037(7) 0.0245(4) Uani 1 1 d . .
C13 C 0.54197(16) 0.85748(19) 0.22955(7) 0.0286(5) Uani 1 1 d . .
H13 H 0.5961 0.9206 0.2293 0.034 Uiso 1 1 calc R U
C14 C 0.52932(18) 0.7864(2) 0.26868(7) 0.0346(5) Uani 1 1 d . .
H14 H 0.5738 0.8019 0.2952 0.042 Uiso 1 1 calc R U
C15 C 0.45291(18) 0.6936(2) 0.26946(8) 0.0409(6) Uani 1 1 d . .
H15 H 0.4440 0.6449 0.2965 0.049 Uiso 1 1 calc R U
C16 C 0.38914(17) 0.6713(2) 0.23080(9) 0.0425(6) Uani 1 1 d . .
H16 H 0.3370 0.6061 0.2310 0.051 Uiso 1 1 calc R U
C17 C 0.40032(16) 0.7431(2) 0.19168(8) 0.0352(5) Uani 1 1 d . .
H17 H 0.3553 0.7272 0.1653 0.042 Uiso 1 1 calc R U
C18 C 0.29234(15) 0.94921(18) 0.13545(7) 0.0252(4) Uani 1 1 d . .
C19 C 0.22227(16) 0.88052(19) 0.10718(7) 0.0288(5) Uani 1 1 d . .
H19 H 0.2490 0.8470 0.0790 0.035 Uiso 1 1 calc R U
C20 C 0.11453(16) 0.8610(2) 0.11978(7) 0.0332(5) Uani 1 1 d . .
H20 H 0.0673 0.8136 0.1004 0.040 Uiso 1 1 calc R U
C21 C 0.07490(17) 0.9099(2) 0.16043(8) 0.0368(5) Uani 1 1 d . .
H21 H 0.0005 0.8959 0.1690 0.044 Uiso 1 1 calc R U
C22 C 0.14286(17) 0.9791(2) 0.18864(8) 0.0376(6) Uani 1 1 d . .
H22 H 0.1153 1.0132 0.2165 0.045 Uiso 1 1 calc R U
C23 C 0.25100(16) 0.9987(2) 0.17620(7) 0.0312(5) Uani 1 1 d . .
H23 H 0.2977 1.0464 0.1957 0.037 Uiso 1 1 calc R U
C24 C 0.33278(18) 1.2979(2) -0.04434(7) 0.0366(5) Uani 1 1 d . .
H24A H 0.3873 1.3600 -0.0352 0.055 Uiso 1 1 calc R U
H24B H 0.2663 1.3390 -0.0560 0.055 Uiso 1 1 calc R U
H24C H 0.3636 1.2457 -0.0687 0.055 Uiso 1 1 calc R U
C25 C -0.02760(15) 0.55546(17) 0.10879(6) 0.0220(4) Uani 1 1 d . .
C26 C 0.07885(15) 0.52045(17) 0.11958(6) 0.0226(4) Uani 1 1 d . .
C27 C 0.16145(15) 0.53557(18) 0.08503(6) 0.0236(4) Uani 1 1 d . .
C28 C 0.27251(15) 0.50176(18) 0.09309(7) 0.0266(5) Uani 1 1 d . .
H28 H 0.2938 0.4679 0.1221 0.032 Uiso 1 1 calc R U
C29 C 0.34935(16) 0.51769(19) 0.05917(7) 0.0289(5) Uani 1 1 d . .
C30 C 0.31936(17) 0.56937(19) 0.01610(7) 0.0295(5) Uani 1 1 d . .
H30 H 0.3734 0.5800 -0.0072 0.035 Uiso 1 1 calc R U
C31 C 0.21362(17) 0.60400(18) 0.00785(7) 0.0274(5) Uani 1 1 d . .
H31 H 0.1946 0.6394 -0.0212 0.033 Uiso 1 1 calc R U
C32 C 0.13101(16) 0.58826(17) 0.04189(6) 0.0238(4) Uani 1 1 d . .
C33 C 0.01942(16) 0.62270(17) 0.03532(6) 0.0231(4) Uani 1 1 d . .
C34 C -0.02336(16) 0.68370(18) -0.00839(6) 0.0263(5) Uani 1 1 d . .
H34A H 0.0191 0.6530 -0.0352 0.032 Uiso 1 1 calc R U
H34B H -0.1014 0.6602 -0.0132 0.032 Uiso 1 1 calc R U
C35 C -0.01503(16) 0.82068(19) -0.00667(7) 0.0283(5) Uani 1 1 d . .
C36 C -0.12175(15) 0.54538(18) 0.14169(6) 0.0218(4) Uani 1 1 d . .
C37 C -0.14416(16) 0.4392(2) 0.16637(7) 0.0289(5) Uani 1 1 d . .
H37 H -0.0966 0.3701 0.1638 0.035 Uiso 1 1 calc R U
C38 C -0.23552(17) 0.4332(2) 0.19473(7) 0.0351(5) Uani 1 1 d . .
H38 H -0.2503 0.3600 0.2116 0.042 Uiso 1 1 calc R U
C39 C -0.30510(17) 0.5327(2) 0.19868(7) 0.0385(6) Uani 1 1 d . .
H39 H -0.3683 0.5277 0.2178 0.046 Uiso 1 1 calc R U
C40 C -0.28291(17) 0.6392(2) 0.17479(7) 0.0355(5) Uani 1 1 d . .
H40 H -0.3299 0.7087 0.1779 0.043 Uiso 1 1 calc R U
C41 C -0.19231(16) 0.6452(2) 0.14623(7) 0.0285(5) Uani 1 1 d . .
H41 H -0.1780 0.7186 0.1294 0.034 Uiso 1 1 calc R U
C42 C 0.10814(15) 0.47829(19) 0.16714(6) 0.0251(4) Uani 1 1 d . .
C43 C 0.14354(17) 0.3589(2) 0.17604(7) 0.0342(5) Uani 1 1 d . .
H43 H 0.1501 0.3015 0.1514 0.041 Uiso 1 1 calc R U
C44 C 0.16924(17) 0.3240(2) 0.22099(8) 0.0426(6) Uani 1 1 d . .
H44 H 0.1941 0.2426 0.2269 0.051 Uiso 1 1 calc R U
C45 C 0.15925(17) 0.4054(2) 0.25693(8) 0.0410(6) Uani 1 1 d . .
H45 H 0.1774 0.3806 0.2876 0.049 Uiso 1 1 calc R U
C46 C 0.12285(17) 0.5231(2) 0.24852(7) 0.0365(5) Uani 1 1 d . .
H46 H 0.1150 0.5794 0.2734 0.044 Uiso 1 1 calc R U
C47 C 0.09769(16) 0.5597(2) 0.20385(7) 0.0289(5) Uani 1 1 d . .
H47 H 0.0730 0.6413 0.1982 0.035 Uiso 1 1 calc R U
C48 C 0.49366(18) 0.4302(3) 0.10495(8) 0.0490(7) Uani 1 1 d . .
H48A H 0.4791 0.4859 0.1309 0.074 Uiso 1 1 calc R U
H48B H 0.5729 0.4135 0.1033 0.074 Uiso 1 1 calc R U
H48C H 0.4538 0.3528 0.1096 0.074 Uiso 1 1 calc R U

loop_
_atom_site_aniso_label
_atom_site_aniso_U_11
_atom_site_aniso_U_22
_atom_site_aniso_U_33
_atom_site_aniso_U_23
_atom_site_aniso_U_13
_atom_site_aniso_U_12
F1 0.0598(9) 0.0308(7) 0.0396(7) 0.0077(6) -0.0118(6) -0.0095(6)
F2 0.0235(7) 0.0701(10) 0.0674(9) -0.0074(8) 0.0036(6) -0.0122(6)
F3 0.0465(8) 0.0503(8) 0.0261(7) 0.0009(6) 0.0024(5) -0.0089(6)
F4 0.0495(8) 0.0341(7) 0.0369(7) 0.0134(6) -0.0023(6) 0.0048(6)
F5 0.0354(7) 0.0276(7) 0.0485(8) 0.0056(6) 0.0030(6) -0.0061(5)
F6 0.0461(8) 0.0290(7) 0.0351(7) -0.0038(6) 0.0057(6) 0.0059(5)
N1 0.0219(9) 0.0238(9) 0.0296(9) -0.0003(8) 0.0039(7) 0.0004(7)
N2 0.0277(9) 0.0193(9) 0.0206(8) -0.0008(7) 0.0001(7) -0.0025(7)
O1 0.0347(9) 0.0499(10) 0.0341(8) 0.0171(8) -0.0069(6) -0.0038(7)
O2 0.0239(8) 0.0597(11) 0.0344(9) 0.0047(8) 0.0069(6) 0.0046(7)
C1 0.0238(11) 0.0193(10) 0.0270(11) -0.0032(8) 0.0018(8) -0.0006(8)
C2 0.0255(11) 0.0242(11) 0.0265(11) -0.0018(9) 0.0017(8) -0.0036(8)
C3 0.0270(11) 0.0258(11) 0.0262(11) -0.0025(9) 0.0020(8) -0.0024(8)
C4 0.0264(11) 0.0328(12) 0.0291(11) 0.0012(9) -0.0005(9) -0.0026(9)
C5 0.0329(12) 0.0343(12) 0.0272(11) 0.0026(10) -0.0075(9) -0.0026(9)
C6 0.0354(12) 0.0330(12) 0.0225(11) 0.0017(9) -0.0008(9) -0.0072(9)
C7 0.0288(11) 0.0308(12) 0.0273(11) -0.0011(9) 0.0024(9) -0.0056(9)
C8 0.0249(11) 0.0230(11) 0.0266(11) -0.0028(9) 0.0029(8) -0.0031(8)
C9 0.0254(11) 0.0237(11) 0.0256(10) -0.0020(9) 0.0044(8) -0.0013(8)
C10 0.0256(11) 0.0295(12) 0.0319(11) 0.0034(9) 0.0060(9) 0.0045(9)
C11 0.0238(11) 0.0399(13) 0.0272(11) 0.0051(10) 0.0036(8) -0.0032(9)
C12 0.0221(10) 0.0228(11) 0.0287(11) 0.0011(9) 0.0049(8) 0.0040(8)
C13 0.0289(11) 0.0261(11) 0.0310(11) -0.0007(9) 0.0058(9) 0.0012(9)
C14 0.0399(13) 0.0372(13) 0.0270(12) 0.0005(10) 0.0046(9) 0.0082(10)
C15 0.0366(13) 0.0425(14) 0.0437(14) 0.0192(12) 0.0155(11) 0.0109(11)
C16 0.0248(12) 0.0378(14) 0.0649(17) 0.0217(12) 0.0056(11) -0.0017(10)
C17 0.0262(11) 0.0303(12) 0.0491(14) 0.0086(11) -0.0041(9) -0.0012(9)
C18 0.0235(11) 0.0245(11) 0.0275(11) 0.0044(9) -0.0018(8) -0.0006(8)
C19 0.0284(12) 0.0326(12) 0.0255(11) -0.0001(9) 0.0011(8) -0.0024(9)
C20 0.0264(12) 0.0350(13) 0.0381(13) 0.0007(10) -0.0041(9) -0.0065(9)
C21 0.0203(11) 0.0482(15) 0.0420(13) 0.0028(11) 0.0028(9) -0.0024(10)
C22 0.0277(12) 0.0517(15) 0.0336(12) -0.0083(11) 0.0056(9) 0.0033(10)
C23 0.0280(12) 0.0361(13) 0.0294(11) -0.0056(10) -0.0014(9) -0.0008(9)
C24 0.0437(14) 0.0355(13) 0.0305(12) 0.0063(10) -0.0010(10) 0.0019(10)
C25 0.0275(11) 0.0187(10) 0.0198(10) -0.0003(8) 0.0010(8) -0.0027(8)
C26 0.0260(11) 0.0211(11) 0.0209(10) -0.0009(8) 0.0017(8) -0.0005(8)
C27 0.0265(11) 0.0218(10) 0.0225(10) -0.0019(8) 0.0024(8) -0.0033(8)
C28 0.0258(11) 0.0309(12) 0.0230(10) 0.0005(9) 0.0025(8) 0.0000(9)
C29 0.0234(11) 0.0319(12) 0.0315(12) -0.0034(10) 0.0042(9) -0.0007(9)
C30 0.0324(12) 0.0291(12) 0.0272(11) -0.0020(9) 0.0110(9) -0.0044(9)
C31 0.0374(13) 0.0232(11) 0.0216(10) -0.0009(8) 0.0048(9) -0.0032(9)
C32 0.0298(11) 0.0195(10) 0.0221(10) -0.0025(8) 0.0035(8) -0.0018(8)
C33 0.0300(11) 0.0180(10) 0.0214(10) -0.0016(8) 0.0006(8) -0.0030(8)
C34 0.0332(12) 0.0249(11) 0.0208(10) 0.0008(8) 0.0009(8) -0.0009(8)
C35 0.0319(12) 0.0271(11) 0.0261(11) 0.0041(9) 0.0024(9) 0.0016(9)
C36 0.0218(10) 0.0267(11) 0.0168(9) -0.0022(8) -0.0016(7) -0.0010(8)
C37 0.0260(11) 0.0308(12) 0.0299(11) 0.0020(9) 0.0014(8) -0.0023(9)
C38 0.0312(12) 0.0444(14) 0.0297(12) 0.0064(10) 0.0029(9) -0.0120(10)
C39 0.0227(12) 0.0624(17) 0.0306(12) -0.0070(12) 0.0047(9) -0.0012(11)
C40 0.0308(12) 0.0460(14) 0.0296(12) -0.0071(11) -0.0005(9) 0.0104(10)
C41 0.0309(12) 0.0315(12) 0.0231(10) -0.0015(9) -0.0014(8) 0.0029(9)
C42 0.0190(10) 0.0347(12) 0.0218(10) 0.0043(9) 0.0020(8) -0.0014(8)
C43 0.0330(12) 0.0378(13) 0.0318(12) 0.0048(10) 0.0057(9) 0.0090(10)
C44 0.0332(13) 0.0528(16) 0.0419(14) 0.0190(12) 0.0056(10) 0.0124(11)
C45 0.0261(12) 0.0690(18) 0.0279(12) 0.0175(12) 0.0000(9) 0.0038(11)
C46 0.0268(12) 0.0577(16) 0.0250(11) -0.0011(11) 0.0017(9) -0.0071(10)
C47 0.0258(11) 0.0364(13) 0.0246(11) 0.0035(10) -0.0001(8) -0.0043(9)
C48 0.0280(13) 0.078(2) 0.0407(14) 0.0069(14) 0.0003(10) 0.0092(12)

loop_
_atom_type_symbol
_atom_type_description
_atom_type_scat_dispersion_real
_atom_type_scat_dispersion_imag
_atom_type_scat_source
C C 0.0033 0.0016 'International Tables Vol C Tables 4.2.6.8 and 6.1.1.4'
H H 0.0000 0.0000 'International Tables Vol C Tables 4.2.6.8 and 6.1.1.4'
N N 0.0061 0.0033 'International Tables Vol C Tables 4.2.6.8 and 6.1.1.4'
O O 0.0106 0.0060 'International Tables Vol C Tables 4.2.6.8 and 6.1.1.4'
F F 0.0171 0.0103 'International Tables Vol C Tables 4.2.6.8 and 6.1.1.4'

loop_
_geom_angle_atom_site_label_1
_geom_angle_atom_site_label_2
_geom_angle_atom_site_label_3
_geom_angle
C9 N1 C1 119.39(17)
C33 N2 C25 119.59(16)
C5 O1 C24 118.34(16)
C29 O2 C48 117.64(15)
N1 C1 C2 122.60(17)
N1 C1 C12 113.52(16)
C2 C1 C12 123.87(17)
C1 C2 C3 118.45(17)
C1 C2 C18 121.42(17)
C3 C2 C18 120.12(17)
C4 C3 C8 119.26(18)
C4 C3 C2 122.32(18)
C8 C3 C2 118.41(18)
C5 C4 C3 120.25(19)
C5 C4 H4 119.9
C3 C4 H4 119.9
O1 C5 C4 115.94(18)
O1 C5 C6 123.26(19)
C4 C5 C6 120.79(19)
C7 C6 C5 119.64(19)
C7 C6 H6 120.2
C5 C6 H6 120.2
C6 C7 C8 121.70(19)
C6 C7 H7 119.1
C8 C7 H7 119.1
C9 C8 C7 123.96(18)
C9 C8 C3 117.79(17)
C7 C8 C3 118.25(18)
N1 C9 C8 123.26(17)
N1 C9 C10 114.72(17)
C8 C9 C10 122.00(17)
C11 C10 C9 111.93(16)
C11 C10 H10A 109.2
C9 C10 H10A 109.2
C11 C10 H10B 109.2
C9 C10 H10B 109.2
H10A C10 H10B 107.9
F2 C11 F3 106.33(16)
F2 C11 F1 106.12(16)
F3 C11 F1 105.73(17)
F2 C11 C10 112.53(17)
F3 C11 C10 112.43(17)
F1 C11 C10 113.14(17)
C17 C12 C13 117.82(19)
C17 C12 C1 123.09(19)
C13 C12 C1 119.03(17)
C14 C13 C12 121.0(2)
C14 C13 H13 119.5
C12 C13 H13 119.5
C15 C14 C13 120.3(2)
C15 C14 H14 119.8
C13 C14 H14 119.8
C14 C15 C16 119.5(2)
C14 C15 H15 120.2
C16 C15 H15 120.2
C15 C16 C17 120.5(2)
C15 C16 H16 119.7
C17 C16 H16 119.7
C16 C17 C12 120.8(2)
C16 C17 H17 119.6
C12 C17 H17 119.6
C23 C18 C19 118.80(18)
C23 C18 C2 120.57(18)
C19 C18 C2 120.63(18)
C20 C19 C18 120.34(19)
C20 C19 H19 119.8
C18 C19 H19 119.8
C19 C20 C21 120.2(2)
C19 C20 H20 119.9
C21 C20 H20 119.9
C20 C21 C22 120.23(19)
C20 C21 H21 119.9
C22 C21 H21 119.9
C23 C22 C21 119.8(2)
C23 C22 H22 120.1
C21 C22 H22 120.1
C22 C23 C18 120.66(19)
C22 C23 H23 119.7
C18 C23 H23 119.7
O1 C24 H24A 109.5
O1 C24 H24B 109.5
H24A C24 H24B 109.5
O1 C24 H24C 109.5
H24A C24 H24C 109.5
H24B C24 H24C 109.5
N2 C25 C26 123.07(16)
N2 C25 C36 113.27(16)
C26 C25 C36 123.64(16)
C25 C26 C27 118.04(17)
C25 C26 C42 120.71(16)
C27 C26 C42 121.05(16)
C28 C27 C32 119.49(16)
C28 C27 C26 121.78(17)
C32 C27 C26 118.72(17)
C29 C28 C27 120.12(19)
C29 C28 H28 119.9
C27 C28 H28 119.9
O2 C29 C28 125.10(19)
O2 C29 C30 114.29(17)
C28 C29 C30 120.61(19)
C31 C30 C29 120.24(18)
C31 C30 H30 119.9
C29 C30 H30 119.9
C30 C31 C32 121.08(19)
C30 C31 H31 119.5
C32 C31 H31 119.5
C33 C32 C27 117.91(16)
C33 C32 C31 123.64(18)
C27 C32 C31 118.45(18)
N2 C33 C32 122.64(17)
N2 C33 C34 114.00(17)
C32 C33 C34 123.34(16)
C35 C34 C33 112.69(16)
C35 C34 H34A 109.1
C33 C34 H34A 109.1
C35 C34 H34B 109.1
C33 C34 H34B 109.1
H34A C34 H34B 107.8
F6 C35 F4 106.91(16)
F6 C35 F5 106.22(16)
F4 C35 F5 106.65(15)
F6 C35 C34 112.60(16)
F4 C35 C34 111.45(17)
F5 C35 C34 112.59(17)
C37 C36 C41 118.63(17)
C37 C36 C25 122.82(17)
C41 C36 C25 118.50(17)
C38 C37 C36 120.3(2)
C38 C37 H37 119.8
C36 C37 H37 119.8
C39 C38 C37 120.4(2)
C39 C38 H38 119.8
C37 C38 H38 119.8
C40 C39 C38 119.83(19)
C40 C39 H39 120.1
C38 C39 H39 120.1
C39 C40 C41 119.9(2)
C39 C40 H40 120.1
C41 C40 H40 120.1
C40 C41 C36 120.9(2)
C40 C41 H41 119.5
C36 C41 H41 119.5
C47 C42 C43 118.88(19)
C47 C42 C26 119.13(18)
C43 C42 C26 121.97(18)
C44 C43 C42 119.7(2)
C44 C43 H43 120.1
C42 C43 H43 120.1
C45 C44 C43 120.8(2)
C45 C44 H44 119.6
C43 C44 H44 119.6
C44 C45 C46 119.8(2)
C44 C45 H45 120.1
C46 C45 H45 120.1
C45 C46 C47 120.1(2)
C45 C46 H46 119.9
C47 C46 H46 119.9
C46 C47 C42 120.6(2)
C46 C47 H47 119.7
C42 C47 H47 119.7
O2 C48 H48A 109.5
O2 C48 H48B 109.5
H48A C48 H48B 109.5
O2 C48 H48C 109.5
H48A C48 H48C 109.5
H48B C48 H48C 109.5

loop_
_geom_bond_atom_site_label_1
_geom_bond_atom_site_label_2
_geom_bond_distance
F1 C11 1.338(2)
F2 C11 1.331(2)
F3 C11 1.334(2)
F4 C35 1.339(2)
F5 C35 1.345(2)
F6 C35 1.337(2)
N1 C9 1.316(2)
N1 C1 1.370(2)
N2 C33 1.323(2)
N2 C25 1.361(2)
O1 C5 1.357(2)
O1 C24 1.428(2)
O2 C29 1.359(2)
O2 C48 1.428(3)
C1 C2 1.383(3)
C1 C12 1.487(3)
C2 C3 1.426(3)
C2 C18 1.489(3)
C3 C4 1.409(3)
C3 C8 1.423(3)
C4 C5 1.372(3)
C4 H4 0.9500
C5 C6 1.407(3)
C6 C7 1.359(3)
C6 H6 0.9500
C7 C8 1.413(3)
C7 H7 0.9500
C8 C9 1.413(3)
C9 C10 1.511(3)
C10 C11 1.491(3)
C10 H10A 0.9900
C10 H10B 0.9900
C12 C17 1.387(3)
C12 C13 1.395(3)
C13 C14 1.379(3)
C13 H13 0.9500
C14 C15 1.371(3)
C14 H14 0.9500
C15 C16 1.376(3)
C15 H15 0.9500
C16 C17 1.381(3)
C16 H16 0.9500
C17 H17 0.9500
C18 C23 1.391(3)
C18 C19 1.393(3)
C19 C20 1.376(3)
C19 H19 0.9500
C20 C21 1.379(3)
C20 H20 0.9500
C21 C22 1.379(3)
C21 H21 0.9500
C22 C23 1.379(3)
C22 H22 0.9500
C23 H23 0.9500
C24 H24A 0.9800
C24 H24B 0.9800
C24 H24C 0.9800
C25 C26 1.380(3)
C25 C36 1.495(2)
C26 C27 1.429(3)
C26 C42 1.490(3)
C27 C28 1.415(3)
C27 C32 1.418(3)
C28 C29 1.368(3)
C28 H28 0.9500
C29 C30 1.411(3)
C30 C31 1.357(3)
C30 H30 0.9500
C31 C32 1.419(3)
C31 H31 0.9500
C32 C33 1.417(3)
C33 C34 1.515(3)
C34 C35 1.493(3)
C34 H34A 0.9900
C34 H34B 0.9900
C36 C37 1.385(3)
C36 C41 1.388(3)
C37 C38 1.384(3)
C37 H37 0.9500
C38 C39 1.377(3)
C38 H38 0.9500
C39 C40 1.376(3)
C39 H39 0.9500
C40 C41 1.380(3)
C40 H40 0.9500
C41 H41 0.9500
C42 C47 1.387(3)
C42 C43 1.390(3)
C43 C44 1.387(3)
C43 H43 0.9500
C44 C45 1.370(3)
C44 H44 0.9500
C45 C46 1.374(3)
C45 H45 0.9500
C46 C47 1.383(3)
C46 H46 0.9500
C47 H47 0.9500
C48 H48A 0.9800
C48 H48B 0.9800
C48 H48C 0.9800

loop_
_geom_torsion_atom_site_label_1
_geom_torsion_atom_site_label_2
_geom_torsion_atom_site_label_3
_geom_torsion_atom_site_label_4
_geom_torsion
C9 N1 C1 C2 -2.3(3)
C9 N1 C1 C12 178.78(17)
N1 C1 C2 C3 1.0(3)
C12 C1 C2 C3 179.75(18)
N1 C1 C2 C18 -177.73(17)
C12 C1 C2 C18 1.0(3)
C1 C2 C3 C4 -177.00(18)
C18 C2 C3 C4 1.7(3)
C1 C2 C3 C8 2.0(3)
C18 C2 C3 C8 -179.29(17)
C8 C3 C4 C5 2.6(3)
C2 C3 C4 C5 -178.43(19)
C24 O1 C5 C4 178.32(19)
C24 O1 C5 C6 -1.8(3)
C3 C4 C5 O1 -179.68(18)
C3 C4 C5 C6 0.4(3)
O1 C5 C6 C7 177.8(2)
C4 C5 C6 C7 -2.3(3)
C5 C6 C7 C8 1.2(3)
C6 C7 C8 C9 -177.28(19)
C6 C7 C8 C3 1.8(3)
C4 C3 C8 C9 175.48(18)
C2 C3 C8 C9 -3.5(3)
C4 C3 C8 C7 -3.7(3)
C2 C3 C8 C7 177.31(18)
C1 N1 C9 C8 0.6(3)
C1 N1 C9 C10 179.11(16)
C7 C8 C9 N1 -178.56(19)
C3 C8 C9 N1 2.3(3)
C7 C8 C9 C10 3.1(3)
C3 C8 C9 C10 -176.07(17)
N1 C9 C10 C11 -94.7(2)
C8 C9 C10 C11 83.8(2)
C9 C10 C11 F2 171.17(16)
C9 C10 C11 F3 51.1(2)
C9 C10 C11 F1 -68.6(2)
N1 C1 C12 C17 -134.91(19)
C2 C1 C12 C17 46.2(3)
N1 C1 C12 C13 42.5(2)
C2 C1 C12 C13 -136.3(2)
C17 C12 C13 C14 -1.6(3)
C1 C12 C13 C14 -179.15(18)
C12 C13 C14 C15 1.1(3)
C13 C14 C15 C16 0.3(3)
C14 C15 C16 C17 -1.1(3)
C15 C16 C17 C12 0.6(3)
C13 C12 C17 C16 0.8(3)
C1 C12 C17 C16 178.21(19)
C1 C2 C18 C23 66.0(3)
C3 C2 C18 C23 -112.7(2)
C1 C2 C18 C19 -112.8(2)
C3 C2 C18 C19 68.5(3)
C23 C18 C19 C20 -0.8(3)
C2 C18 C19 C20 177.99(19)
C18 C19 C20 C21 0.4(3)
C19 C20 C21 C22 0.2(3)
C20 C21 C22 C23 -0.4(3)
C21 C22 C23 C18 0.0(3)
C19 C18 C23 C22 0.6(3)
C2 C18 C23 C22 -178.15(19)
C33 N2 C25 C26 0.1(3)
C33 N2 C25 C36 178.48(16)
N2 C25 C26 C27 -1.4(3)
C36 C25 C26 C27 -179.65(17)
N2 C25 C26 C42 173.45(17)
C36 C25 C26 C42 -4.8(3)
C25 C26 C27 C28 -179.80(18)
C42 C26 C27 C28 5.3(3)
C25 C26 C27 C32 1.5(3)
C42 C26 C27 C32 -173.39(18)
C32 C27 C28 C29 -1.2(3)
C26 C27 C28 C29 -179.95(18)
C48 O2 C29 C28 1.3(3)
C48 O2 C29 C30 -178.3(2)
C27 C28 C29 O2 -178.66(19)
C27 C28 C29 C30 0.9(3)
O2 C29 C30 C31 179.62(18)
C28 C29 C30 C31 0.0(3)
C29 C30 C31 C32 -0.6(3)
C28 C27 C32 C33 -179.05(17)
C26 C27 C32 C33 -0.3(3)
C28 C27 C32 C31 0.7(3)
C26 C27 C32 C31 179.47(17)
C30 C31 C32 C33 179.93(19)
C30 C31 C32 C27 0.2(3)
C25 N2 C33 C32 1.2(3)
C25 N2 C33 C34 -177.87(16)
C27 C32 C33 N2 -1.1(3)
C31 C32 C33 N2 179.16(18)
C27 C32 C33 C34 177.91(18)
C31 C32 C33 C34 -1.9(3)
N2 C33 C34 C35 90.4(2)
C32 C33 C34 C35 -88.7(2)
C33 C34 C35 F6 -55.2(2)
C33 C34 C35 F4 -175.34(15)
C33 C34 C35 F5 64.9(2)
N2 C25 C36 C37 132.72(19)
C26 C25 C36 C37 -48.9(3)
N2 C25 C36 C41 -44.6(2)
C26 C25 C36 C41 133.8(2)
C41 C36 C37 C38 0.3(3)
C25 C36 C37 C38 -176.97(18)
C36 C37 C38 C39 0.1(3)
C37 C38 C39 C40 -0.9(3)
C38 C39 C40 C41 1.4(3)
C39 C40 C41 C36 -1.0(3)
C37 C36 C41 C40 0.2(3)
C25 C36 C41 C40 177.56(18)
C25 C26 C42 C47 -63.0(3)
C27 C26 C42 C47 111.8(2)
C25 C26 C42 C43 115.7(2)
C27 C26 C42 C43 -69.6(3)
C47 C42 C43 C44 -1.0(3)
C26 C42 C43 C44 -179.64(18)
C42 C43 C44 C45 0.6(3)
C43 C44 C45 C46 0.3(3)
C44 C45 C46 C47 -0.8(3)
C45 C46 C47 C42 0.4(3)
C43 C42 C47 C46 0.5(3)
C26 C42 C47 C46 179.19(17)
